data_8102377
loop_
_publ_author_name
'Jian-Ge Wang'
'Jian-Hua Qin'

_publ_section_title
;
 Crystal structure of
 catena-diaqua[tris(N-p-acetamidobenzenesulfonylglycinato)]europium(III)
 - 4,4'-bipyridine - water (1:1:7), [Eu(C10H11N2O5S)3(H2O)2] &#x00B7;
 C10H8N2 &#x00B7; 7H2O
;
_journal_issue 1
_journal_name_full 'Zeitschrift f\"ur Kristallographie - New Crystal Structures'
_journal_page_first 53
_journal_volume 224
_journal_year 2009
_chemical_formula_moiety 'C30 H37 Eu N6 O17 S3, C10 H8 N2, 7(H2 O)'
_chemical_formula_sum 'C40 H59 Eu N8 O24 S3'
_chemical_formula_weight 1284.09
_space_group_IT_number 2
_symmetry_cell_setting triclinic
_symmetry_space_group_name_Hall '-P 1'
_symmetry_space_group_name_H-M 'P -1'
_atom_sites_solution_hydrogens geom
_atom_sites_solution_primary direct
_atom_sites_solution_secondary difmap
_audit_creation_method SHELXL-97
_cell_angle_alpha 78.3110(10)
_cell_angle_beta 74.1580(10)
_cell_angle_gamma 86.1060(10)
_cell_formula_units_Z 2
_cell_length_a 9.5751(8)
_cell_length_b 16.9839(14)
_cell_length_c 17.5203(16)
_cell_measurement_reflns_used 6075
_cell_measurement_temperature 291(2)
_cell_measurement_theta_max 26.74
_cell_measurement_theta_min 2.45
_cell_volume 2683.9(4)
_computing_cell_refinement 'SAINT (Bruker, 1997)'
_computing_data_collection 'SMART (Bruker, 1997)'
_computing_data_reduction 'Bruker SAINT'
_computing_molecular_graphics 'SHELXTL (Bruker, 1997)'
_computing_publication_material 'Bruker SHELXTL'
_computing_structure_refinement 'SHELXL-97 (Sheldrick, 1997)'
_computing_structure_solution 'SHELXS-97 (Sheldrick, 1997)'
_diffrn_ambient_temperature 291(2)
_diffrn_measured_fraction_theta_full 0.960
_diffrn_measured_fraction_theta_max 0.960
_diffrn_measurement_device_type 'CCD area detector'
_diffrn_measurement_method '\F & \O scans'
_diffrn_radiation_monochromator graphite
_diffrn_radiation_source 'fine-focus sealed tube'
_diffrn_radiation_type MoK\a
_diffrn_radiation_wavelength 0.71073
_diffrn_reflns_av_R_equivalents 0.0323
_diffrn_reflns_av_sigmaI/netI 0.0561
_diffrn_reflns_limit_h_max 12
_diffrn_reflns_limit_h_min -12
_diffrn_reflns_limit_k_max 21
_diffrn_reflns_limit_k_min -21
_diffrn_reflns_limit_l_max 22
_diffrn_reflns_limit_l_min -22
_diffrn_reflns_number 22782
_diffrn_reflns_theta_full 27.50
_diffrn_reflns_theta_max 27.50
_diffrn_reflns_theta_min 2.41
_diffrn_standards_number 0
_exptl_absorpt_coefficient_mu 1.373
_exptl_absorpt_correction_T_max 0.8783
_exptl_absorpt_correction_T_min 0.6634
_exptl_absorpt_correction_type multi-scan
_exptl_absorpt_process_details sadabs(Bruker,1997)
_exptl_crystal_colour colorless
_exptl_crystal_density_diffrn 1.589
_exptl_crystal_density_method 'not measured'
_exptl_crystal_description block
_exptl_crystal_F_000 1316
_exptl_crystal_size_max 0.31
_exptl_crystal_size_mid 0.15
_exptl_crystal_size_min 0.10
_refine_diff_density_max 0.499
_refine_diff_density_min -0.713
_refine_diff_density_rms 0.091
_refine_ls_extinction_method none
_refine_ls_goodness_of_fit_ref 1.019
_refine_ls_hydrogen_treatment constr
_refine_ls_matrix_type full
_refine_ls_number_parameters 688
_refine_ls_number_reflns 11834
_refine_ls_number_restraints 27
_refine_ls_restrained_S_all 1.018
_refine_ls_R_factor_all 0.0469
_refine_ls_R_factor_gt 0.0364
_refine_ls_shift/su_max 0.004
_refine_ls_shift/su_mean 0.000
_refine_ls_structure_factor_coef Fsqd
_refine_ls_weighting_details 'calc w=1/[\s^2^(Fo^2^)+(0.0223P)^2^+1.4080P] where P=(Fo^2^+2Fc^2^)/3'
_refine_ls_weighting_scheme calc
_refine_ls_wR_factor_gt 0.0675
_refine_ls_wR_factor_ref 0.0728
_reflns_number_gt 10050
_reflns_number_total 11834
_reflns_threshold_expression >2sigma(I)
_cod_data_source_file 1267-2466.cff
_cod_data_source_block c
_cod_depositor_comments
;
The following automatic conversions were performed:
'_symmetry_cell_setting' value 'Triclinic' changed to 'triclinic'
according to '/home/saulius/struct/CIF-dictionaries/cif_core.dic'
dictionary named 'cif_core.dic' version 2.4.1 from 2010-06-29.

Automatic conversion script
Id: cif_fix_enum 1555 2011-01-17 13:19:09Z saulius 
;
_cod_original_sg_symbol_H-M P-1
_cod_database_code 8102377

loop_
_symmetry_equiv_pos_as_xyz
'x, y, z'
'-x, -y, -z'

loop_
_atom_site_label
_atom_site_type_symbol
_atom_site_fract_x
_atom_site_fract_y
_atom_site_fract_z
_atom_site_U_iso_or_equiv
_atom_site_adp_type
_atom_site_occupancy
_atom_site_symmetry_multiplicity
_atom_site_calc_flag
_atom_site_refinement_flags
_atom_site_disorder_assembly
_atom_site_disorder_group
Eu1 Eu 0.265786(15) 0.500738(10) 0.994326(9) 0.02091(5) Uani 1 1 d . . .
S1 S 0.63872(8) 0.74440(5) 1.15509(5) 0.02854(18) Uani 1 1 d . . .
S2 S 0.45246(10) 0.61811(5) 0.65322(5) 0.0340(2) Uani 1 1 d . . .
S3 S -0.10875(8) 0.42257(5) 0.70682(5) 0.02442(17) Uani 1 1 d . . .
O1 O 0.1438(2) 0.37187(13) 1.02074(13) 0.0336(5) Uani 1 1 d D . .
H1W H 0.0548 0.3683 1.0290 0.050 Uiso 1 1 d RD . .
H2W H 0.1884 0.3350 0.9997 0.050 Uiso 1 1 d RD . .
O2 O 0.1612(2) 0.63786(13) 0.94867(14) 0.0340(5) Uani 1 1 d D . .
H3W H 0.1654 0.6744 0.9732 0.051 Uiso 1 1 d RD . .
H4W H 0.1797 0.6554 0.8992 0.051 Uiso 1 1 d RD . .
O3 O 0.1840(3) 0.72448(18) 0.79419(18) 0.0751(10) Uani 1 1 d D . .
H5W H 0.2605 0.7261 0.7576 0.113 Uiso 1 1 d RD . .
H6W H 0.1553 0.7706 0.8011 0.113 Uiso 1 1 d RD . .
O4 O 0.4937(4) 0.9421(2) 0.6017(2) 0.0987(12) Uani 1 1 d D . .
H7W H 0.5734 0.9441 0.6118 0.148 Uiso 1 1 d RD . .
H8W H 0.4686 0.8944 0.6089 0.148 Uiso 1 1 d RD . .
O5 O 0.5705(3) 0.89621(18) 0.4494(2) 0.0762(10) Uani 1 1 d D . .
H9W H 0.5184 0.8610 0.4456 0.114 Uiso 1 1 d RD . .
H10W H 0.5375 0.9420 0.4364 0.114 Uiso 1 1 d RD . .
O6 O 0.0167(3) 0.35030(16) 0.39478(18) 0.0654(9) Uani 1 1 d D . .
H11W H 0.0322 0.3481 0.3459 0.098 Uiso 1 1 d RD . .
H12W H 0.0399 0.3954 0.3988 0.098 Uiso 1 1 d RD . .
O7 O 0.0554(4) 0.3416(2) 0.23650(19) 0.0890(11) Uani 1 1 d D . .
H13W H 0.0008 0.3211 0.2165 0.134 Uiso 1 1 d RD . .
H14W H 0.1188 0.3689 0.1999 0.134 Uiso 1 1 d RD . .
O8 O 0.2036(4) 0.21901(18) 0.4191(2) 0.0840(10) Uani 1 1 d D . .
H15W H 0.2808 0.2400 0.4170 0.126 Uiso 1 1 d RD . .
H16W H 0.1737 0.2380 0.3781 0.126 Uiso 1 1 d RD . .
O9 O 0.2554(3) 0.08843(18) 0.34717(19) 0.0755(10) Uani 1 1 d D . .
H17W H 0.2297 0.1269 0.3704 0.113 Uiso 1 1 d RD . .
H18W H 0.1880 0.0569 0.3559 0.113 Uiso 1 1 d RD . .
O10 O 0.4787(5) 1.14519(19) 1.0572(2) 0.0894(12) Uani 1 1 d . . .
O11 O 0.6990(2) 0.71236(14) 1.22171(15) 0.0392(6) Uani 1 1 d . . .
O12 O 0.7277(2) 0.74888(14) 1.07389(14) 0.0380(6) Uani 1 1 d . . .
O13 O 0.3224(2) 0.59571(13) 1.06437(13) 0.0300(5) Uani 1 1 d . . .
O14 O 0.5614(2) 0.59801(14) 1.04736(15) 0.0398(6) Uani 1 1 d . . .
O15 O 0.2026(2) 0.50038(13) 0.86832(12) 0.0293(5) Uani 1 1 d . . .
O16 O -0.0366(2) 0.48475(13) 0.91593(12) 0.0286(5) Uani 1 1 d . . .
O17 O -0.2643(2) 0.42000(13) 0.72930(13) 0.0309(5) Uani 1 1 d . . .
O18 O -0.0339(3) 0.48196(14) 0.63986(13) 0.0362(6) Uani 1 1 d . . .
O19 O -0.0885(3) 0.04293(17) 0.6268(2) 0.0743(10) Uani 1 1 d . . .
O20 O 0.4617(2) 0.56738(15) 0.89802(13) 0.0380(6) Uani 1 1 d . . .
O21 O 0.7009(2) 0.57328(13) 0.87636(13) 0.0308(5) Uani 1 1 d . . .
O22 O 0.2997(3) 0.61849(16) 0.65941(15) 0.0477(7) Uani 1 1 d . . .
O23 O 0.5369(3) 0.68671(15) 0.60738(14) 0.0466(7) Uani 1 1 d . . .
O24 O 0.5568(3) 0.23580(16) 0.57386(16) 0.0540(7) Uani 1 1 d . . .
N1 N 0.4202(4) 1.07571(19) 1.1860(2) 0.0544(9) Uani 1 1 d . . .
H1N H 0.3782 1.0808 1.2348 0.065 Uiso 1 1 calc R . .
N2 N 0.4983(3) 0.69140(16) 1.16891(16) 0.0317(6) Uani 1 1 d . . .
H2N H 0.4704 0.6575 1.2136 0.038 Uiso 1 1 calc R . .
N3 N 0.7226(3) 0.33432(17) 0.51661(16) 0.0372(7) Uani 1 1 d . . .
H4N H 0.8081 0.3432 0.4845 0.045 Uiso 1 1 calc R . .
N4 N 0.4630(3) 0.60589(17) 0.74525(15) 0.0329(7) Uani 1 1 d . . .
H3N H 0.3850 0.6023 0.7843 0.039 Uiso 1 1 calc R . .
N5 N 0.1139(3) 0.11295(17) 0.60882(19) 0.0436(8) Uani 1 1 d . . .
H5N H 0.2071 0.1102 0.5930 0.052 Uiso 1 1 calc R . .
N6 N -0.0643(3) 0.43364(15) 0.78575(15) 0.0265(6) Uani 1 1 d . . .
H6N H -0.1289 0.4248 0.8314 0.032 Uiso 1 1 calc R . .
N7 N 0.1264(4) 0.7716(2) 0.0257(2) 0.0556(9) Uani 1 1 d . . .
N8 N -0.1027(5) 1.1138(3) 0.2065(3) 0.0799(13) Uani 1 1 d . . .
C1 C 0.3823(6) 1.2202(3) 1.1616(4) 0.0926(18) Uani 1 1 d . . .
H1A H 0.4599 1.2393 1.1776 0.139 Uiso 1 1 calc R . .
H1B H 0.2996 1.2089 1.2075 0.139 Uiso 1 1 calc R . .
H1C H 0.3564 1.2605 1.1205 0.139 Uiso 1 1 calc R . .
C2 C 0.4310(5) 1.1440(3) 1.1284(3) 0.0636(13) Uani 1 1 d . . .
C3 C 0.4697(4) 0.9978(2) 1.1748(2) 0.0417(9) Uani 1 1 d . . .
C4 C 0.5370(5) 0.9792(2) 1.1001(2) 0.0496(10) Uani 1 1 d . . .
H4 H 0.5475 1.0185 1.0535 0.060 Uiso 1 1 calc R . .
C5 C 0.5890(4) 0.9014(2) 1.0950(2) 0.0431(9) Uani 1 1 d . . .
H5 H 0.6348 0.8890 1.0447 0.052 Uiso 1 1 calc R . .
C6 C 0.5735(3) 0.84290(19) 1.1631(2) 0.0295(7) Uani 1 1 d . . .
C7 C 0.5045(4) 0.8611(2) 1.2377(2) 0.0408(9) Uani 1 1 d . . .
H7 H 0.4926 0.8215 1.2841 0.049 Uiso 1 1 calc R . .
C8 C 0.4533(4) 0.9377(2) 1.2433(2) 0.0474(10) Uani 1 1 d . . .
H8 H 0.4069 0.9495 1.2938 0.057 Uiso 1 1 calc R . .
C9 C 0.4165(3) 0.69817(19) 1.10947(19) 0.0283(7) Uani 1 1 d . . .
H9A H 0.4482 0.7452 1.0677 0.034 Uiso 1 1 calc R . .
H9B H 0.3144 0.7056 1.1352 0.034 Uiso 1 1 calc R . .
C10 C 0.4355(3) 0.62392(18) 1.07088(18) 0.0238(6) Uani 1 1 d . . .
C11 C 0.7702(5) 0.2062(2) 0.4759(3) 0.0647(13) Uani 1 1 d . . .
H11A H 0.8107 0.1645 0.5098 0.097 Uiso 1 1 calc R . .
H11B H 0.8471 0.2376 0.4372 0.097 Uiso 1 1 calc R . .
H11C H 0.7155 0.1825 0.4481 0.097 Uiso 1 1 calc R . .
C12 C 0.6718(4) 0.2595(2) 0.5271(2) 0.0421(9) Uani 1 1 d . . .
C13 C 0.6545(4) 0.3996(2) 0.55109(19) 0.0312(7) Uani 1 1 d . . .
C14 C 0.7232(4) 0.4733(2) 0.5226(2) 0.0407(9) Uani 1 1 d . . .
H14 H 0.8105 0.4777 0.4824 0.049 Uiso 1 1 calc R . .
C15 C 0.6628(4) 0.5401(2) 0.5535(2) 0.0405(9) Uani 1 1 d . . .
H15 H 0.7092 0.5894 0.5341 0.049 Uiso 1 1 calc R . .
C16 C 0.5337(3) 0.5340(2) 0.61322(18) 0.0293(7) Uani 1 1 d . . .
C17 C 0.4663(4) 0.4601(2) 0.6418(2) 0.0385(8) Uani 1 1 d . . .
H17 H 0.3793 0.4557 0.6821 0.046 Uiso 1 1 calc R . .
C18 C 0.5255(4) 0.3932(2) 0.6116(2) 0.0371(8) Uani 1 1 d . . .
H18 H 0.4793 0.3439 0.6316 0.045 Uiso 1 1 calc R . .
C19 C 0.6048(3) 0.6010(2) 0.76263(18) 0.0288(7) Uani 1 1 d . . .
H19A H 0.6528 0.6523 0.7413 0.035 Uiso 1 1 calc R . .
H19B H 0.6650 0.5608 0.7363 0.035 Uiso 1 1 calc R . .
C20 C 0.5873(3) 0.57884(17) 0.85312(18) 0.0249(7) Uani 1 1 d . . .
C21 C 0.1376(5) -0.0182(2) 0.5735(3) 0.0620(12) Uani 1 1 d . . .
H21A H 0.0966 -0.0692 0.6027 0.093 Uiso 1 1 calc R . .
H21B H 0.2329 -0.0145 0.5803 0.093 Uiso 1 1 calc R . .
H21C H 0.1438 -0.0136 0.5172 0.093 Uiso 1 1 calc R . .
C22 C 0.0429(5) 0.0482(2) 0.6054(2) 0.0475(10) Uani 1 1 d . . .
C23 C 0.0557(4) 0.1843(2) 0.6348(2) 0.0353(8) Uani 1 1 d . . .
C24 C 0.1521(4) 0.2461(2) 0.6234(2) 0.0395(9) Uani 1 1 d . . .
H24 H 0.2505 0.2388 0.6001 0.047 Uiso 1 1 calc R . .
C25 C 0.1028(4) 0.3180(2) 0.6464(2) 0.0353(8) Uani 1 1 d . . .
H25 H 0.1676 0.3593 0.6381 0.042 Uiso 1 1 calc R . .
C26 C -0.0432(3) 0.32894(19) 0.68182(18) 0.0273(7) Uani 1 1 d . . .
C27 C -0.1388(4) 0.2677(2) 0.6941(2) 0.0365(8) Uani 1 1 d . . .
H27 H -0.2369 0.2752 0.7182 0.044 Uiso 1 1 calc R . .
C28 C -0.0907(4) 0.1951(2) 0.6710(2) 0.0414(9) Uani 1 1 d . . .
H28 H -0.1559 0.1540 0.6796 0.050 Uiso 1 1 calc R . .
C29 C 0.0794(3) 0.45779(19) 0.78442(18) 0.0258(7) Uani 1 1 d . . .
H29A H 0.1117 0.5021 0.7395 0.031 Uiso 1 1 calc R . .
H29B H 0.1471 0.4133 0.7761 0.031 Uiso 1 1 calc R . .
C30 C 0.0800(3) 0.48335(17) 0.86249(17) 0.0213(6) Uani 1 1 d . . .
C31 C 0.0379(4) 0.7655(2) 0.0994(3) 0.0517(10) Uani 1 1 d . . .
H31 H 0.0025 0.7147 0.1260 0.062 Uiso 1 1 calc R . .
C32 C -0.0054(4) 0.8281(2) 0.1397(2) 0.0467(10) Uani 1 1 d . . .
H32 H -0.0674 0.8190 0.1916 0.056 Uiso 1 1 calc R . .
C33 C 0.0434(4) 0.9045(2) 0.1027(2) 0.0456(9) Uani 1 1 d . . .
C34 C 0.1361(5) 0.9124(3) 0.0254(3) 0.0693(14) Uani 1 1 d . . .
H34 H 0.1727 0.9625 -0.0027 0.083 Uiso 1 1 calc R . .
C35 C 0.1736(5) 0.8457(3) -0.0096(3) 0.0719(14) Uani 1 1 d . . .
H35 H 0.2361 0.8527 -0.0614 0.086 Uiso 1 1 calc R . .
C36 C -0.1858(5) 1.0498(3) 0.2216(3) 0.0659(13) Uani 1 1 d . . .
H36 H -0.2797 1.0518 0.2547 0.079 Uiso 1 1 calc R . .
C37 C -0.1419(5) 0.9809(3) 0.1913(3) 0.0566(11) Uani 1 1 d . . .
H37 H -0.2051 0.9380 0.2046 0.068 Uiso 1 1 calc R . .
C38 C -0.0045(4) 0.9752(3) 0.1412(3) 0.0529(11) Uani 1 1 d . . .
C39 C 0.0852(5) 1.0408(3) 0.1262(3) 0.0807(16) Uani 1 1 d . . .
H39 H 0.1806 1.0396 0.0948 0.097 Uiso 1 1 calc R . .
C40 C 0.0302(6) 1.1081(3) 0.1588(4) 0.100(2) Uani 1 1 d . . .
H40 H 0.0906 1.1521 0.1464 0.119 Uiso 1 1 calc R . .

loop_
_atom_site_aniso_label
_atom_site_aniso_U_11
_atom_site_aniso_U_22
_atom_site_aniso_U_33
_atom_site_aniso_U_23
_atom_site_aniso_U_13
_atom_site_aniso_U_12
Eu1 0.01495(8) 0.02834(9) 0.02185(8) -0.01034(6) -0.00492(6) 0.00004(6)
S1 0.0239(4) 0.0282(4) 0.0366(5) -0.0131(4) -0.0079(3) -0.0011(3)
S2 0.0367(5) 0.0413(5) 0.0260(4) -0.0080(4) -0.0127(4) 0.0093(4)
S3 0.0242(4) 0.0271(4) 0.0254(4) -0.0095(3) -0.0090(3) -0.0001(3)
O1 0.0194(11) 0.0341(13) 0.0506(15) -0.0181(11) -0.0079(10) 0.0006(9)
O2 0.0330(13) 0.0349(13) 0.0375(13) -0.0121(11) -0.0117(11) 0.0003(10)
O3 0.085(2) 0.061(2) 0.064(2) -0.0175(17) 0.0034(17) 0.0213(18)
O4 0.083(3) 0.096(3) 0.127(3) -0.049(3) -0.027(2) 0.008(2)
O5 0.0494(18) 0.064(2) 0.124(3) -0.047(2) -0.0171(19) 0.0017(15)
O6 0.068(2) 0.0434(17) 0.072(2) -0.0085(15) 0.0021(16) -0.0061(15)
O7 0.074(2) 0.120(3) 0.061(2) -0.004(2) -0.0007(18) -0.031(2)
O8 0.088(3) 0.061(2) 0.110(3) -0.029(2) -0.029(2) 0.0020(19)
O9 0.066(2) 0.063(2) 0.097(3) -0.0401(19) -0.0002(18) -0.0091(16)
O10 0.160(4) 0.044(2) 0.070(2) -0.0108(18) -0.044(3) 0.018(2)
O11 0.0362(14) 0.0385(14) 0.0503(15) -0.0098(12) -0.0235(12) 0.0021(11)
O12 0.0330(13) 0.0362(14) 0.0420(14) -0.0149(11) 0.0013(11) -0.0051(10)
O13 0.0234(12) 0.0369(13) 0.0349(13) -0.0178(10) -0.0078(10) -0.0043(10)
O14 0.0252(13) 0.0476(15) 0.0544(16) -0.0306(13) -0.0115(11) 0.0119(11)
O15 0.0186(11) 0.0456(14) 0.0278(12) -0.0118(10) -0.0085(9) -0.0056(10)
O16 0.0180(11) 0.0430(14) 0.0271(12) -0.0173(10) -0.0030(9) 0.0028(9)
O17 0.0227(12) 0.0355(13) 0.0401(13) -0.0126(11) -0.0141(10) 0.0017(9)
O18 0.0436(15) 0.0350(14) 0.0296(13) -0.0046(10) -0.0095(11) -0.0040(11)
O19 0.0484(19) 0.0512(19) 0.130(3) -0.053(2) -0.0076(19) -0.0048(15)
O20 0.0255(13) 0.0571(16) 0.0290(13) -0.0056(11) -0.0020(10) -0.0136(11)
O21 0.0250(12) 0.0386(14) 0.0305(12) -0.0053(10) -0.0115(10) 0.0007(10)
O22 0.0359(15) 0.0679(19) 0.0442(15) -0.0161(14) -0.0196(12) 0.0205(13)
O23 0.0609(18) 0.0374(15) 0.0371(14) -0.0012(12) -0.0109(13) 0.0046(13)
O24 0.0613(19) 0.0463(17) 0.0474(17) -0.0145(13) 0.0041(14) -0.0128(14)
N1 0.072(2) 0.0310(18) 0.062(2) -0.0175(17) -0.0152(19) 0.0094(17)
N2 0.0337(16) 0.0338(16) 0.0295(15) -0.0047(12) -0.0102(12) -0.0093(12)
N3 0.0378(17) 0.0393(18) 0.0311(16) -0.0089(13) -0.0022(13) 0.0005(13)
N4 0.0256(15) 0.0502(19) 0.0246(14) -0.0141(13) -0.0068(12) 0.0083(13)
N5 0.0366(18) 0.0380(18) 0.058(2) -0.0256(16) -0.0047(15) 0.0031(14)
N6 0.0185(13) 0.0400(16) 0.0229(13) -0.0125(12) -0.0025(10) -0.0059(11)
N7 0.053(2) 0.053(2) 0.068(3) -0.020(2) -0.025(2) 0.0118(18)
N8 0.076(3) 0.067(3) 0.104(4) -0.037(3) -0.023(3) 0.002(2)
C1 0.126(5) 0.035(3) 0.119(5) -0.027(3) -0.031(4) 0.017(3)
C2 0.080(3) 0.035(2) 0.088(4) -0.020(3) -0.040(3) 0.012(2)
C3 0.046(2) 0.028(2) 0.053(2) -0.0120(18) -0.0154(19) 0.0020(16)
C4 0.075(3) 0.032(2) 0.042(2) -0.0055(18) -0.016(2) 0.0003(19)
C5 0.058(3) 0.036(2) 0.036(2) -0.0146(17) -0.0089(18) 0.0025(18)
C6 0.0291(18) 0.0251(17) 0.0362(19) -0.0102(14) -0.0080(14) -0.0041(13)
C7 0.052(2) 0.031(2) 0.035(2) -0.0083(16) -0.0031(17) -0.0017(17)
C8 0.057(3) 0.034(2) 0.045(2) -0.0174(18) 0.0025(19) 0.0016(18)
C9 0.0226(16) 0.0303(18) 0.0350(18) -0.0129(15) -0.0084(14) 0.0020(13)
C10 0.0224(16) 0.0260(17) 0.0235(16) -0.0078(13) -0.0047(13) 0.0000(12)
C11 0.074(3) 0.040(2) 0.073(3) -0.021(2) -0.003(3) 0.008(2)
C12 0.055(3) 0.039(2) 0.033(2) -0.0076(17) -0.0127(18) 0.0045(18)
C13 0.0344(19) 0.038(2) 0.0239(17) -0.0077(15) -0.0111(14) 0.0018(15)
C14 0.041(2) 0.045(2) 0.0276(18) -0.0089(16) 0.0080(16) -0.0050(17)
C15 0.043(2) 0.040(2) 0.0327(19) -0.0050(16) 0.0001(16) -0.0077(17)
C16 0.0281(18) 0.038(2) 0.0238(16) -0.0091(14) -0.0088(14) 0.0044(14)
C17 0.0280(19) 0.048(2) 0.037(2) -0.0106(17) -0.0022(15) -0.0040(16)
C18 0.0327(19) 0.041(2) 0.036(2) -0.0093(16) -0.0031(16) -0.0078(16)
C19 0.0247(17) 0.0359(19) 0.0255(17) -0.0086(14) -0.0052(13) 0.0040(14)
C20 0.0297(17) 0.0188(16) 0.0272(16) -0.0073(13) -0.0064(14) -0.0032(12)
C21 0.062(3) 0.046(3) 0.088(3) -0.038(2) -0.021(3) 0.011(2)
C22 0.051(3) 0.038(2) 0.058(3) -0.0261(19) -0.009(2) 0.0026(18)
C23 0.039(2) 0.0332(19) 0.0369(19) -0.0172(16) -0.0077(16) 0.0026(15)
C24 0.0260(19) 0.043(2) 0.049(2) -0.0220(18) -0.0014(16) 0.0025(15)
C25 0.0276(18) 0.038(2) 0.042(2) -0.0183(16) -0.0042(15) -0.0044(15)
C26 0.0299(18) 0.0308(18) 0.0263(16) -0.0140(14) -0.0094(14) -0.0004(13)
C27 0.0275(18) 0.038(2) 0.046(2) -0.0192(17) -0.0041(16) -0.0006(15)
C28 0.036(2) 0.036(2) 0.053(2) -0.0211(18) -0.0030(17) -0.0074(16)
C29 0.0176(15) 0.0357(18) 0.0276(16) -0.0153(14) -0.0051(13) 0.0004(13)
C30 0.0204(15) 0.0207(16) 0.0238(16) -0.0069(12) -0.0062(12) 0.0027(12)
C31 0.050(3) 0.040(2) 0.069(3) -0.005(2) -0.026(2) 0.0033(19)
C32 0.044(2) 0.045(2) 0.053(2) -0.009(2) -0.0159(19) -0.0012(18)
C33 0.041(2) 0.044(2) 0.053(2) -0.0090(19) -0.0134(19) -0.0040(18)
C34 0.074(3) 0.047(3) 0.073(3) -0.009(2) 0.003(3) -0.006(2)
C35 0.076(3) 0.065(3) 0.064(3) -0.013(3) -0.001(3) 0.004(3)
C36 0.061(3) 0.070(3) 0.068(3) -0.025(3) -0.010(2) 0.001(3)
C37 0.053(3) 0.049(3) 0.068(3) -0.017(2) -0.013(2) -0.005(2)
C38 0.045(2) 0.049(3) 0.067(3) -0.014(2) -0.016(2) -0.0040(19)
C39 0.056(3) 0.058(3) 0.127(5) -0.038(3) -0.006(3) -0.009(2)
C40 0.079(4) 0.070(4) 0.152(6) -0.050(4) -0.010(4) -0.020(3)

loop_
_atom_type_symbol
_atom_type_description
_atom_type_scat_dispersion_real
_atom_type_scat_dispersion_imag
_atom_type_scat_source
C C 0.0033 0.0016 'International Tables Vol C Tables 4.2.6.8 and 6.1.1.4'
H H 0.0000 0.0000 'International Tables Vol C Tables 4.2.6.8 and 6.1.1.4'
N N 0.0061 0.0033 'International Tables Vol C Tables 4.2.6.8 and 6.1.1.4'
O O 0.0106 0.0060 'International Tables Vol C Tables 4.2.6.8 and 6.1.1.4'
S S 0.1246 0.1234 'International Tables Vol C Tables 4.2.6.8 and 6.1.1.4'
Eu Eu -0.1578 3.6682 'International Tables Vol C Tables 4.2.6.8 and 6.1.1.4'

loop_
_geom_angle_atom_site_label_1
_geom_angle_atom_site_label_2
_geom_angle_atom_site_label_3
_geom_angle
_geom_angle_site_symmetry_1
_geom_angle_site_symmetry_3
_geom_angle_publ_flag
O20 Eu1 O16 145.70(8) . 2_567 ?
O20 Eu1 O14 72.82(9) . 2_667 ?
O16 Eu1 O14 141.45(8) 2_567 2_667 ?
O20 Eu1 O13 78.29(8) . . ?
O16 Eu1 O13 79.96(7) 2_567 . ?
O14 Eu1 O13 119.86(7) 2_667 . ?
O20 Eu1 O15 78.05(7) . . ?
O16 Eu1 O15 102.07(7) 2_567 . ?
O14 Eu1 O15 84.37(8) 2_667 . ?
O13 Eu1 O15 138.51(8) . . ?
O20 Eu1 O21 119.59(8) . 2_667 ?
O16 Eu1 O21 77.61(7) 2_567 2_667 ?
O14 Eu1 O21 78.20(8) 2_667 2_667 ?
O13 Eu1 O21 72.21(7) . 2_667 ?
O15 Eu1 O21 149.18(7) . 2_667 ?
O20 Eu1 O1 137.14(8) . . ?
O16 Eu1 O1 73.85(7) 2_567 . ?
O14 Eu1 O1 70.83(8) 2_667 . ?
O13 Eu1 O1 140.64(7) . . ?
O15 Eu1 O1 76.54(7) . . ?
O21 Eu1 O1 73.81(7) 2_667 . ?
O20 Eu1 O2 76.31(8) . . ?
O16 Eu1 O2 71.45(7) 2_567 . ?
O14 Eu1 O2 144.11(8) 2_667 . ?
O13 Eu1 O2 69.96(7) . . ?
O15 Eu1 O2 71.60(7) . . ?
O21 Eu1 O2 134.30(7) 2_667 . ?
O1 Eu1 O2 125.74(7) . . ?
O12 S1 O11 119.58(15) . . ?
O12 S1 N2 109.70(14) . . ?
O11 S1 N2 105.58(14) . . ?
O12 S1 C6 106.42(15) . . ?
O11 S1 C6 108.78(15) . . ?
N2 S1 C6 106.06(15) . . ?
O23 S2 O22 119.36(16) . . ?
O23 S2 N4 107.90(15) . . ?
O22 S2 N4 104.93(15) . . ?
O23 S2 C16 107.28(15) . . ?
O22 S2 C16 108.70(16) . . ?
N4 S2 C16 108.26(15) . . ?
O17 S3 O18 120.06(14) . . ?
O17 S3 N6 105.96(13) . . ?
O18 S3 N6 108.14(13) . . ?
O17 S3 C26 107.41(14) . . ?
O18 S3 C26 105.38(14) . . ?
N6 S3 C26 109.67(14) . . ?
Eu1 O1 H1W 122.9 . . ?
Eu1 O1 H2W 118.4 . . ?
H1W O1 H2W 112.0 . . ?
Eu1 O2 H3W 118.3 . . ?
Eu1 O2 H4W 117.1 . . ?
H3W O2 H4W 110.7 . . ?
H5W O3 H6W 111.0 . . ?
H7W O4 H8W 110.5 . . ?
H9W O5 H10W 111.5 . . ?
H11W O6 H12W 109.4 . . ?
H13W O7 H14W 110.1 . . ?
H15W O8 H16W 111.5 . . ?
H17W O9 H18W 111.8 . . ?
C10 O13 Eu1 136.52(19) . . ?
C10 O14 Eu1 153.7(2) . 2_667 ?
C30 O15 Eu1 125.74(18) . . ?
C30 O16 Eu1 173.3(2) . 2_567 ?
C20 O20 Eu1 159.1(2) . . ?
C20 O21 Eu1 127.17(19) . 2_667 ?
C2 N1 C3 127.7(4) . . ?
C2 N1 H1N 116.2 . . ?
C3 N1 H1N 116.2 . . ?
C9 N2 S1 122.9(2) . . ?
C9 N2 H2N 118.6 . . ?
S1 N2 H2N 118.6 . . ?
C12 N3 C13 128.7(3) . . ?
C12 N3 H4N 115.6 . . ?
C13 N3 H4N 115.6 . . ?
C19 N4 S2 120.3(2) . . ?
C19 N4 H3N 119.8 . . ?
S2 N4 H3N 119.8 . . ?
C22 N5 C23 128.6(3) . . ?
C22 N5 H5N 115.7 . . ?
C23 N5 H5N 115.7 . . ?
C29 N6 S3 123.6(2) . . ?
C29 N6 H6N 118.2 . . ?
S3 N6 H6N 118.2 . . ?
C31 N7 C35 114.9(4) . . ?
C36 N8 C40 115.6(4) . . ?
C2 C1 H1A 109.5 . . ?
C2 C1 H1B 109.5 . . ?
H1A C1 H1B 109.5 . . ?
C2 C1 H1C 109.5 . . ?
H1A C1 H1C 109.5 . . ?
H1B C1 H1C 109.5 . . ?
O10 C2 N1 123.6(4) . . ?
O10 C2 C1 121.9(5) . . ?
N1 C2 C1 114.5(5) . . ?
C4 C3 C8 119.0(3) . . ?
C4 C3 N1 123.4(4) . . ?
C8 C3 N1 117.6(3) . . ?
C3 C4 C5 119.6(4) . . ?
C3 C4 H4 120.2 . . ?
C5 C4 H4 120.2 . . ?
C6 C5 C4 120.8(3) . . ?
C6 C5 H5 119.6 . . ?
C4 C5 H5 119.6 . . ?
C5 C6 C7 119.7(3) . . ?
C5 C6 S1 120.0(3) . . ?
C7 C6 S1 120.3(3) . . ?
C8 C7 C6 119.9(3) . . ?
C8 C7 H7 120.0 . . ?
C6 C7 H7 120.0 . . ?
C7 C8 C3 121.0(3) . . ?
C7 C8 H8 119.5 . . ?
C3 C8 H8 119.5 . . ?
N2 C9 C10 112.0(3) . . ?
N2 C9 H9A 109.2 . . ?
C10 C9 H9A 109.2 . . ?
N2 C9 H9B 109.2 . . ?
C10 C9 H9B 109.2 . . ?
H9A C9 H9B 107.9 . . ?
O14 C10 O13 126.1(3) . . ?
O14 C10 C9 117.2(3) . . ?
O13 C10 C9 116.7(3) . . ?
C12 C11 H11A 109.5 . . ?
C12 C11 H11B 109.5 . . ?
H11A C11 H11B 109.5 . . ?
C12 C11 H11C 109.5 . . ?
H11A C11 H11C 109.5 . . ?
H11B C11 H11C 109.5 . . ?
O24 C12 N3 123.8(3) . . ?
O24 C12 C11 121.8(4) . . ?
N3 C12 C11 114.4(3) . . ?
C18 C13 C14 119.6(3) . . ?
C18 C13 N3 123.3(3) . . ?
C14 C13 N3 117.1(3) . . ?
C15 C14 C13 120.4(3) . . ?
C15 C14 H14 119.8 . . ?
C13 C14 H14 119.8 . . ?
C14 C15 C16 120.1(3) . . ?
C14 C15 H15 120.0 . . ?
C16 C15 H15 120.0 . . ?
C15 C16 C17 119.2(3) . . ?
C15 C16 S2 121.3(3) . . ?
C17 C16 S2 119.5(3) . . ?
C18 C17 C16 121.3(3) . . ?
C18 C17 H17 119.4 . . ?
C16 C17 H17 119.4 . . ?
C17 C18 C13 119.4(3) . . ?
C17 C18 H18 120.3 . . ?
C13 C18 H18 120.3 . . ?
N4 C19 C20 110.5(2) . . ?
N4 C19 H19A 109.6 . . ?
C20 C19 H19A 109.6 . . ?
N4 C19 H19B 109.6 . . ?
C20 C19 H19B 109.6 . . ?
H19A C19 H19B 108.1 . . ?
O20 C20 O21 125.5(3) . . ?
O20 C20 C19 117.5(3) . . ?
O21 C20 C19 117.0(3) . . ?
C22 C21 H21A 109.5 . . ?
C22 C21 H21B 109.5 . . ?
H21A C21 H21B 109.5 . . ?
C22 C21 H21C 109.5 . . ?
H21A C21 H21C 109.5 . . ?
H21B C21 H21C 109.5 . . ?
O19 C22 N5 123.2(3) . . ?
O19 C22 C21 121.4(4) . . ?
N5 C22 C21 115.4(4) . . ?
C28 C23 C24 119.5(3) . . ?
C28 C23 N5 123.3(3) . . ?
C24 C23 N5 117.2(3) . . ?
C25 C24 C23 120.5(3) . . ?
C25 C24 H24 119.7 . . ?
C23 C24 H24 119.7 . . ?
C24 C25 C26 119.9(3) . . ?
C24 C25 H25 120.0 . . ?
C26 C25 H25 120.0 . . ?
C25 C26 C27 119.9(3) . . ?
C25 C26 S3 120.2(2) . . ?
C27 C26 S3 119.8(2) . . ?
C26 C27 C28 120.8(3) . . ?
C26 C27 H27 119.6 . . ?
C28 C27 H27 119.6 . . ?
C23 C28 C27 119.4(3) . . ?
C23 C28 H28 120.3 . . ?
C27 C28 H28 120.3 . . ?
N6 C29 C30 111.8(2) . . ?
N6 C29 H29A 109.3 . . ?
C30 C29 H29A 109.3 . . ?
N6 C29 H29B 109.3 . . ?
C30 C29 H29B 109.3 . . ?
H29A C29 H29B 107.9 . . ?
O16 C30 O15 125.0(3) . . ?
O16 C30 C29 119.2(3) . . ?
O15 C30 C29 115.8(2) . . ?
N7 C31 C32 125.1(4) . . ?
N7 C31 H31 117.4 . . ?
C32 C31 H31 117.4 . . ?
C31 C32 C33 119.7(4) . . ?
C31 C32 H32 120.2 . . ?
C33 C32 H32 120.2 . . ?
C32 C33 C34 116.3(4) . . ?
C32 C33 C38 122.3(4) . . ?
C34 C33 C38 121.3(4) . . ?
C35 C34 C33 119.6(4) . . ?
C35 C34 H34 120.2 . . ?
C33 C34 H34 120.2 . . ?
N7 C35 C34 124.5(4) . . ?
N7 C35 H35 117.8 . . ?
C34 C35 H35 117.8 . . ?
N8 C36 C37 124.2(5) . . ?
N8 C36 H36 117.9 . . ?
C37 C36 H36 117.9 . . ?
C38 C37 C36 120.1(4) . . ?
C38 C37 H37 119.9 . . ?
C36 C37 H37 119.9 . . ?
C37 C38 C39 116.5(4) . . ?
C37 C38 C33 121.8(4) . . ?
C39 C38 C33 121.6(4) . . ?
C38 C39 C40 119.0(5) . . ?
C38 C39 H39 120.5 . . ?
C40 C39 H39 120.5 . . ?
N8 C40 C39 124.4(5) . . ?
N8 C40 H40 117.8 . . ?
C39 C40 H40 117.8 . . ?

loop_
_geom_bond_atom_site_label_1
_geom_bond_atom_site_label_2
_geom_bond_distance
_geom_bond_site_symmetry_2
_geom_bond_publ_flag
Eu1 O20 2.331(2) . ?
Eu1 O16 2.3552(19) 2_567 ?
Eu1 O14 2.354(2) 2_667 ?
Eu1 O13 2.384(2) . ?
Eu1 O15 2.444(2) . ?
Eu1 O21 2.450(2) 2_667 ?
Eu1 O1 2.452(2) . ?
Eu1 O2 2.536(2) . ?
S1 O12 1.435(2) . ?
S1 O11 1.435(2) . ?
S1 N2 1.604(3) . ?
S1 C6 1.765(3) . ?
S2 O23 1.432(3) . ?
S2 O22 1.436(2) . ?
S2 N4 1.614(3) . ?
S2 C16 1.759(3) . ?
S3 O17 1.434(2) . ?
S3 O18 1.438(2) . ?
S3 N6 1.602(2) . ?
S3 C26 1.764(3) . ?
O1 H1W 0.8280 . ?
O1 H2W 0.8259 . ?
O2 H3W 0.8312 . ?
O2 H4W 0.8306 . ?
O3 H5W 0.8296 . ?
O3 H6W 0.8335 . ?
O4 H7W 0.8330 . ?
O4 H8W 0.8357 . ?
O5 H9W 0.8281 . ?
O5 H10W 0.8313 . ?
O6 H11W 0.8373 . ?
O6 H12W 0.8342 . ?
O7 H13W 0.8306 . ?
O7 H14W 0.8370 . ?
O8 H15W 0.8309 . ?
O8 H16W 0.8411 . ?
O9 H17W 0.8279 . ?
O9 H18W 0.8291 . ?
O10 C2 1.203(6) . ?
O13 C10 1.256(3) . ?
O14 C10 1.244(3) . ?
O14 Eu1 2.354(2) 2_667 ?
O15 C30 1.263(3) . ?
O16 C30 1.249(3) . ?
O16 Eu1 2.3552(19) 2_567 ?
O19 C22 1.215(5) . ?
O20 C20 1.247(4) . ?
O21 C20 1.253(4) . ?
O21 Eu1 2.450(2) 2_667 ?
O24 C12 1.216(4) . ?
N1 C2 1.363(5) . ?
N1 C3 1.408(4) . ?
N1 H1N 0.8600 . ?
N2 C9 1.448(4) . ?
N2 H2N 0.8600 . ?
N3 C12 1.352(5) . ?
N3 C13 1.407(4) . ?
N3 H4N 0.8600 . ?
N4 C19 1.463(4) . ?
N4 H3N 0.8600 . ?
N5 C22 1.351(5) . ?
N5 C23 1.407(4) . ?
N5 H5N 0.8600 . ?
N6 C29 1.454(4) . ?
N6 H6N 0.8600 . ?
N7 C31 1.325(5) . ?
N7 C35 1.334(5) . ?
N8 C36 1.331(6) . ?
N8 C40 1.328(6) . ?
C1 C2 1.517(6) . ?
C1 H1A 0.9600 . ?
C1 H1B 0.9600 . ?
C1 H1C 0.9600 . ?
C3 C4 1.381(5) . ?
C3 C8 1.389(5) . ?
C4 C5 1.392(5) . ?
C4 H4 0.9300 . ?
C5 C6 1.370(5) . ?
C5 H5 0.9300 . ?
C6 C7 1.380(4) . ?
C7 C8 1.371(5) . ?
C7 H7 0.9300 . ?
C8 H8 0.9300 . ?
C9 C10 1.526(4) . ?
C9 H9A 0.9700 . ?
C9 H9B 0.9700 . ?
C11 C12 1.504(5) . ?
C11 H11A 0.9600 . ?
C11 H11B 0.9600 . ?
C11 H11C 0.9600 . ?
C13 C18 1.385(4) . ?
C13 C14 1.389(5) . ?
C14 C15 1.380(5) . ?
C14 H14 0.9300 . ?
C15 C16 1.378(4) . ?
C15 H15 0.9300 . ?
C16 C17 1.386(5) . ?
C17 C18 1.373(5) . ?
C17 H17 0.9300 . ?
C18 H18 0.9300 . ?
C19 C20 1.518(4) . ?
C19 H19A 0.9700 . ?
C19 H19B 0.9700 . ?
C21 C22 1.499(5) . ?
C21 H21A 0.9600 . ?
C21 H21B 0.9600 . ?
C21 H21C 0.9600 . ?
C23 C28 1.388(5) . ?
C23 C24 1.393(5) . ?
C24 C25 1.376(4) . ?
C24 H24 0.9300 . ?
C25 C26 1.382(4) . ?
C25 H25 0.9300 . ?
C26 C27 1.378(4) . ?
C27 C28 1.386(5) . ?
C27 H27 0.9300 . ?
C28 H28 0.9300 . ?
C29 C30 1.518(4) . ?
C29 H29A 0.9700 . ?
C29 H29B 0.9700 . ?
C31 C32 1.372(5) . ?
C31 H31 0.9300 . ?
C32 C33 1.378(5) . ?
C32 H32 0.9300 . ?
C33 C34 1.388(6) . ?
C33 C38 1.482(5) . ?
C34 C35 1.377(6) . ?
C34 H34 0.9300 . ?
C35 H35 0.9300 . ?
C36 C37 1.376(6) . ?
C36 H36 0.9300 . ?
C37 C38 1.377(6) . ?
C37 H37 0.9300 . ?
C38 C39 1.391(6) . ?
C39 C40 1.389(7) . ?
C39 H39 0.9300 . ?
C40 H40 0.9300 . ?

loop_
_geom_hbond_atom_site_label_D
_geom_hbond_atom_site_label_H
_geom_hbond_atom_site_label_A
_geom_hbond_distance_DH
_geom_hbond_distance_HA
_geom_hbond_distance_DA
_geom_hbond_angle_DHA
_geom_hbond_site_symmetry_A
O1 H1W O2 0.83 2.00 2.832(3) 178.2 2_567
O1 H2W O12 0.83 2.09 2.896(3) 166.0 2_667
O2 H3W N7 0.83 2.01 2.826(4) 165.1 1_556
O2 H4W O3 0.83 1.96 2.765(4) 162.0 .
O3 H5W S2 0.83 3.03 3.699(3) 139.9 .
O3 H6W N8 0.83 1.98 2.803(5) 168.4 2_576
O4 H7W O9 0.83 1.97 2.768(5) 160.9 2_666
O5 H9W O24 0.83 1.96 2.773(4) 165.1 2_666
O5 H10W O4 0.83 1.98 2.792(5) 166.9 2_676
O6 H11W O7 0.84 1.89 2.729(4) 176.5 .
O6 H12W O18 0.83 2.06 2.796(3) 147.4 2_566
O7 H13W O3 0.83 2.05 2.841(5) 159.4 2_566
O7 H14W O21 0.84 2.04 2.868(4) 169.2 2_666
O8 H15W O23 0.83 2.11 2.926(4) 167.5 2_666
O8 H16W O6 0.84 2.36 2.801(4) 113.1 .
O9 H17W O8 0.83 1.90 2.719(4) 170.6 .
O9 H18W O19 0.83 1.93 2.723(4) 159.6 2_556
N1 H1N O9 0.86 2.02 2.878(5) 172.5 1_566
N2 H2N O17 0.86 2.32 2.968(3) 132.6 2_567
N3 H4N O6 0.86 2.17 3.024(4) 170.8 1_655
N4 H3N O15 0.86 2.49 3.191(3) 139.6 .
N5 H5N O5 0.86 2.06 2.917(4) 177.8 2_666
N6 H6N O13 0.86 2.21 3.057(3) 169.9 2_567

loop_
_geom_torsion_atom_site_label_1
_geom_torsion_atom_site_label_2
_geom_torsion_atom_site_label_3
_geom_torsion_atom_site_label_4
_geom_torsion
_geom_torsion_site_symmetry_1
_geom_torsion_site_symmetry_2
_geom_torsion_site_symmetry_3
_geom_torsion_site_symmetry_4
_geom_torsion_publ_flag
O20 Eu1 O13 C10 -39.7(3) . . . . ?
O16 Eu1 O13 C10 167.0(3) 2_567 . . . ?
O14 Eu1 O13 C10 22.5(3) 2_667 . . . ?
O15 Eu1 O13 C10 -96.1(3) . . . . ?
O21 Eu1 O13 C10 86.9(3) 2_667 . . . ?
O1 Eu1 O13 C10 118.4(3) . . . . ?
O2 Eu1 O13 C10 -119.2(3) . . . . ?
O20 Eu1 O15 C30 -166.8(2) . . . . ?
O16 Eu1 O15 C30 -21.9(2) 2_567 . . . ?
O14 Eu1 O15 C30 119.6(2) 2_667 . . . ?
O13 Eu1 O15 C30 -110.3(2) . . . . ?
O21 Eu1 O15 C30 64.1(3) 2_667 . . . ?
O1 Eu1 O15 C30 48.0(2) . . . . ?
O2 Eu1 O15 C30 -87.5(2) . . . . ?
O16 Eu1 O20 C20 161.3(5) 2_567 . . . ?
O14 Eu1 O20 C20 -17.0(6) 2_667 . . . ?
O13 Eu1 O20 C20 109.6(6) . . . . ?
O15 Eu1 O20 C20 -104.8(6) . . . . ?
O21 Eu1 O20 C20 48.0(6) 2_667 . . . ?
O1 Eu1 O20 C20 -50.1(6) . . . . ?
O2 Eu1 O20 C20 -178.5(6) . . . . ?
O12 S1 N2 C9 -42.1(3) . . . . ?
O11 S1 N2 C9 -172.2(2) . . . . ?
C6 S1 N2 C9 72.4(3) . . . . ?
O23 S2 N4 C19 -52.9(3) . . . . ?
O22 S2 N4 C19 178.8(3) . . . . ?
C16 S2 N4 C19 62.9(3) . . . . ?
O17 S3 N6 C29 -165.0(2) . . . . ?
O18 S3 N6 C29 -35.1(3) . . . . ?
C26 S3 N6 C29 79.4(3) . . . . ?
C3 N1 C2 O10 4.8(8) . . . . ?
C3 N1 C2 C1 -173.2(4) . . . . ?
C2 N1 C3 C4 -1.2(7) . . . . ?
C2 N1 C3 C8 176.8(4) . . . . ?
C8 C3 C4 C5 -1.1(6) . . . . ?
N1 C3 C4 C5 176.9(4) . . . . ?
C3 C4 C5 C6 0.4(6) . . . . ?
C4 C5 C6 C7 0.5(6) . . . . ?
C4 C5 C6 S1 179.4(3) . . . . ?
O12 S1 C6 C5 12.1(3) . . . . ?
O11 S1 C6 C5 142.2(3) . . . . ?
N2 S1 C6 C5 -104.7(3) . . . . ?
O12 S1 C6 C7 -169.1(3) . . . . ?
O11 S1 C6 C7 -39.0(3) . . . . ?
N2 S1 C6 C7 74.1(3) . . . . ?
C5 C6 C7 C8 -0.8(6) . . . . ?
S1 C6 C7 C8 -179.6(3) . . . . ?
C6 C7 C8 C3 0.0(6) . . . . ?
C4 C3 C8 C7 0.9(6) . . . . ?
N1 C3 C8 C7 -177.2(4) . . . . ?
S1 N2 C9 C10 110.1(3) . . . . ?
Eu1 O14 C10 O13 -18.9(7) 2_667 . . . ?
Eu1 O14 C10 C9 162.7(4) 2_667 . . . ?
Eu1 O13 C10 O14 -11.3(5) . . . . ?
Eu1 O13 C10 C9 167.1(2) . . . . ?
N2 C9 C10 O14 -47.0(4) . . . . ?
N2 C9 C10 O13 134.4(3) . . . . ?
C13 N3 C12 O24 -4.3(6) . . . . ?
C13 N3 C12 C11 175.9(3) . . . . ?
C12 N3 C13 C18 8.5(5) . . . . ?
C12 N3 C13 C14 -172.3(3) . . . . ?
C18 C13 C14 C15 -0.8(5) . . . . ?
N3 C13 C14 C15 180.0(3) . . . . ?
C13 C14 C15 C16 0.2(6) . . . . ?
C14 C15 C16 C17 0.3(5) . . . . ?
C14 C15 C16 S2 -179.3(3) . . . . ?
O23 S2 C16 C15 5.3(3) . . . . ?
O22 S2 C16 C15 135.6(3) . . . . ?
N4 S2 C16 C15 -110.9(3) . . . . ?
O23 S2 C16 C17 -174.2(3) . . . . ?
O22 S2 C16 C17 -43.9(3) . . . . ?
N4 S2 C16 C17 69.6(3) . . . . ?
C15 C16 C17 C18 -0.1(5) . . . . ?
S2 C16 C17 C18 179.4(3) . . . . ?
C16 C17 C18 C13 -0.4(5) . . . . ?
C14 C13 C18 C17 0.9(5) . . . . ?
N3 C13 C18 C17 -179.9(3) . . . . ?
S2 N4 C19 C20 -172.7(2) . . . . ?
Eu1 O20 C20 O21 -59.3(7) . . . . ?
Eu1 O20 C20 C19 120.3(5) . . . . ?
Eu1 O21 C20 O20 21.2(4) 2_667 . . . ?
Eu1 O21 C20 C19 -158.4(2) 2_667 . . . ?
N4 C19 C20 O20 0.9(4) . . . . ?
N4 C19 C20 O21 -179.4(3) . . . . ?
C23 N5 C22 O19 -1.0(7) . . . . ?
C23 N5 C22 C21 179.3(4) . . . . ?
C22 N5 C23 C28 7.7(6) . . . . ?
C22 N5 C23 C24 -172.6(4) . . . . ?
C28 C23 C24 C25 -1.1(6) . . . . ?
N5 C23 C24 C25 179.1(3) . . . . ?
C23 C24 C25 C26 0.7(6) . . . . ?
C24 C25 C26 C27 0.1(5) . . . . ?
C24 C25 C26 S3 -176.8(3) . . . . ?
O17 S3 C26 C25 170.4(3) . . . . ?
O18 S3 C26 C25 41.3(3) . . . . ?
N6 S3 C26 C25 -74.9(3) . . . . ?
O17 S3 C26 C27 -6.5(3) . . . . ?
O18 S3 C26 C27 -135.6(3) . . . . ?
N6 S3 C26 C27 108.3(3) . . . . ?
C25 C26 C27 C28 -0.3(5) . . . . ?
S3 C26 C27 C28 176.6(3) . . . . ?
C24 C23 C28 C27 0.9(6) . . . . ?
N5 C23 C28 C27 -179.4(3) . . . . ?
C26 C27 C28 C23 -0.2(6) . . . . ?
S3 N6 C29 C30 165.8(2) . . . . ?
Eu1 O15 C30 O16 20.0(4) . . . . ?
Eu1 O15 C30 C29 -158.65(19) . . . . ?
N6 C29 C30 O16 -3.1(4) . . . . ?
N6 C29 C30 O15 175.7(3) . . . . ?
C35 N7 C31 C32 -0.2(6) . . . . ?
N7 C31 C32 C33 0.4(6) . . . . ?
C31 C32 C33 C34 -0.3(6) . . . . ?
C31 C32 C33 C38 177.1(4) . . . . ?
C32 C33 C34 C35 0.0(7) . . . . ?
C38 C33 C34 C35 -177.4(4) . . . . ?
C31 N7 C35 C34 -0.1(7) . . . . ?
C33 C34 C35 N7 0.2(8) . . . . ?
C40 N8 C36 C37 0.1(8) . . . . ?
N8 C36 C37 C38 -0.7(8) . . . . ?
C36 C37 C38 C39 2.0(7) . . . . ?
C36 C37 C38 C33 -175.6(4) . . . . ?
C32 C33 C38 C37 -32.9(6) . . . . ?
C34 C33 C38 C37 144.4(5) . . . . ?
C32 C33 C38 C39 149.6(5) . . . . ?
C34 C33 C38 C39 -33.1(7) . . . . ?
C37 C38 C39 C40 -2.8(8) . . . . ?
C33 C38 C39 C40 174.8(5) . . . . ?
C36 N8 C40 C39 -1.0(9) . . . . ?
C38 C39 C40 N8 2.5(10) . . . . ?
